data_1503990
loop_
_publ_author_name
'Tang, Yuchen'
'Fettinger, James C.'
'Shaw, Jared T.'

_publ_section_title
;
 One-step synthesis of complex nitrogen heterocycles from imines and
 alkyl-substituted maleic anhydrides.
;
_journal_issue 17
_journal_name_full 'Organic letters'
_journal_page_first 3802
_journal_page_last 3805
_journal_paper_doi 10.1021/ol901018k
_journal_volume 11
_journal_year 2009
_chemical_absolute_configuration unk
_chemical_formula_moiety 'C20 H23 N O5'
_chemical_formula_sum 'C20 H23 N O5'
_chemical_formula_weight 357.39
_chemical_name_systematic
; 
 ? 
;
_space_group_IT_number 19
_symmetry_cell_setting orthorhombic
_symmetry_space_group_name_Hall 'P 2ac 2ab'
_symmetry_space_group_name_H-M 'P 21 21 21'
_atom_sites_solution_hydrogens geom
_atom_sites_solution_primary direct
_atom_sites_solution_secondary difmap
_audit_creation_method SHELXL-97
_cell_angle_alpha 90.00
_cell_angle_beta 90.00
_cell_angle_gamma 90.00
_cell_formula_units_Z 4
_cell_length_a 7.4009(4)
_cell_length_b 9.1172(4)
_cell_length_c 26.7217(13)
_cell_measurement_reflns_used 9902
_cell_measurement_temperature 90(2)
_cell_measurement_theta_max 27.48
_cell_measurement_theta_min 2.36
_cell_volume 1803.06(15)
_computing_cell_refinement 'SAINT (7.46A) (Bruker, 2006)'
_computing_data_collection 'SMART (Version 5.054) (Bruker, 2002)'
_computing_data_reduction 'SAINT (7.46A) (Bruker, 2006)'
_computing_molecular_graphics 'SHELXTL 5.1, XP (Sheldrick, 1994)'
_computing_publication_material SHELXL97
_computing_structure_refinement 'SHELXL-97 (Sheldrick, 2008)'
_computing_structure_solution 'SHELXS-97 (Sheldrick, 2008)'
_diffrn_ambient_temperature 90(2)
_diffrn_measured_fraction_theta_full 1.000
_diffrn_measured_fraction_theta_max 1.000
_diffrn_measurement_device_type 'Bruker APEX-II CCD'
_diffrn_measurement_method '\f and \w scans'
_diffrn_radiation_monochromator graphite
_diffrn_radiation_source 'fine-focus sealed tube'
_diffrn_radiation_type MoK\a
_diffrn_radiation_wavelength 0.71073
_diffrn_reflns_av_R_equivalents 0.0234
_diffrn_reflns_av_sigmaI/netI 0.0180
_diffrn_reflns_limit_h_max 9
_diffrn_reflns_limit_h_min -9
_diffrn_reflns_limit_k_max 11
_diffrn_reflns_limit_k_min -11
_diffrn_reflns_limit_l_max 34
_diffrn_reflns_limit_l_min -34
_diffrn_reflns_number 16265
_diffrn_reflns_theta_full 27.50
_diffrn_reflns_theta_max 27.50
_diffrn_reflns_theta_min 1.52
_exptl_absorpt_coefficient_mu 0.095
_exptl_absorpt_correction_T_max 0.9880
_exptl_absorpt_correction_T_min 0.9646
_exptl_absorpt_correction_type numerical
_exptl_absorpt_process_details 'SADABS 2008/1 (Sheldrick, 2008)'
_exptl_crystal_colour Colorless
_exptl_crystal_density_diffrn 1.317
_exptl_crystal_density_method 'not measured'
_exptl_crystal_description Rod
_exptl_crystal_F_000 760
_exptl_crystal_size_max 0.38
_exptl_crystal_size_mid 0.16
_exptl_crystal_size_min 0.13
_refine_diff_density_max 0.262
_refine_diff_density_min -0.151
_refine_diff_density_rms 0.038
_refine_ls_abs_structure_details 'Flack H D (1983), Acta Cryst. A39, 876-881'
_refine_ls_abs_structure_Flack 0.0(7)
_refine_ls_extinction_method none
_refine_ls_goodness_of_fit_ref 1.051
_refine_ls_hydrogen_treatment mixed
_refine_ls_matrix_type full
_refine_ls_number_parameters 327
_refine_ls_number_reflns 4152
_refine_ls_number_restraints 0
_refine_ls_restrained_S_all 1.051
_refine_ls_R_factor_all 0.0348
_refine_ls_R_factor_gt 0.0292
_refine_ls_shift/su_max 0.000
_refine_ls_shift/su_mean 0.000
_refine_ls_structure_factor_coef Fsqd
_refine_ls_weighting_details 'calc w=1/[\s^2^(Fo^2^)+(0.0436P)^2^+0.3725P] where P=(Fo^2^+2Fc^2^)/3'
_refine_ls_weighting_scheme calc
_refine_ls_wR_factor_gt 0.0745
_refine_ls_wR_factor_ref 0.0784
_reflns_number_gt 3838
_reflns_number_total 4152
_reflns_threshold_expression >2sigma(I)
_cod_data_source_file ol901018k_si_008.cif
_cod_data_source_block jf1782fmi
_cod_depositor_comments
;
The following automatic conversions were performed:

'_symmetry_cell_setting' value 'Orthorhombic' changed to
'orthorhombic' according to
/home/saulius/struct/CIF-dictionaries/cif_core.dic dictionary named
'cif_core.dic' version 2.4.2 from
2011-04-26.

'_exptl_absorpt_correction_type' value 'Numerical'
changed to 'numerical' according to
/home/saulius/struct/CIF-dictionaries/cif_core.dic dictionary named
'cif_core.dic' version 2.4.2 from 2011-04-26.

Automatic conversion script
Id: cif_fix_values 1715 2011-07-08 13:25:40Z adriana 
;
_cod_database_code 1503990

loop_
_symmetry_equiv_pos_as_xyz
'x, y, z'
'-x+1/2, -y, z+1/2'
'-x, y+1/2, -z+1/2'
'x+1/2, -y+1/2, -z'

loop_
_atom_site_label
_atom_site_type_symbol
_atom_site_fract_x
_atom_site_fract_y
_atom_site_fract_z
_atom_site_U_iso_or_equiv
_atom_site_adp_type
_atom_site_occupancy
_atom_site_symmetry_multiplicity
_atom_site_calc_flag
C1 C 0.20886(17) 0.50202(14) 0.44701(5) 0.0185(3) Uani 1 1 d
C1A C 0.13883(17) 0.38249(13) 0.41168(4) 0.0165(2) Uani 1 1 d
N1 N 0.32593(16) 0.58563(12) 0.42117(4) 0.0196(2) Uani 1 1 d
O1 O 0.16399(15) 0.52465(11) 0.49084(3) 0.0247(2) Uani 1 1 d
C2 C 0.15753(16) 0.22881(13) 0.43524(4) 0.0150(2) Uani 1 1 d
H2 H 0.094(2) 0.2319(16) 0.4668(5) 0.013(3) Uiso 1 1 d
C3 C 0.06771(17) 0.10964(14) 0.40329(5) 0.0187(2) Uani 1 1 d
H3A H 0.130(2) 0.1027(18) 0.3697(6) 0.025(4) Uiso 1 1 d
H3B H 0.081(2) 0.0123(18) 0.4212(6) 0.019(4) Uiso 1 1 d
C4 C -0.13194(18) 0.14485(15) 0.39518(5) 0.0221(3) Uani 1 1 d
H4A H -0.188(2) 0.0661(19) 0.3755(6) 0.028(4) Uiso 1 1 d
H4B H -0.195(2) 0.1458(16) 0.4267(6) 0.018(4) Uiso 1 1 d
C5 C -0.15384(18) 0.29498(16) 0.37059(5) 0.0238(3) Uani 1 1 d
H5A H -0.284(2) 0.3173(18) 0.3665(6) 0.024(4) Uiso 1 1 d
H5B H -0.100(2) 0.2931(19) 0.3373(6) 0.024(4) Uiso 1 1 d
C6 C -0.06446(17) 0.41337(15) 0.40222(5) 0.0210(3) Uani 1 1 d
H6A H -0.122(2) 0.4159(18) 0.4349(6) 0.022(4) Uiso 1 1 d
H6B H -0.078(2) 0.512(2) 0.3845(6) 0.026(4) Uiso 1 1 d
C7 C 0.25116(17) 0.40919(14) 0.36524(5) 0.0165(2) Uani 1 1 d
H7 H 0.248(2) 0.3482(17) 0.3361(6) 0.020(4) Uiso 1 1 d
C7A C 0.35484(18) 0.52766(14) 0.37238(4) 0.0179(2) Uani 1 1 d
C8 C 0.50311(17) 0.57261(14) 0.29022(5) 0.0170(2) Uani 1 1 d
H8 H 0.419(2) 0.5118(17) 0.2747(6) 0.016(4) Uiso 1 1 d
C8A C 0.49373(16) 0.59860(13) 0.34204(5) 0.0162(2) Uani 1 1 d
C9 C 0.64078(17) 0.63279(13) 0.26201(4) 0.0162(2) Uani 1 1 d
O9 O 0.66153(12) 0.61577(10) 0.21152(3) 0.01959(19) Uani 1 1 d
C10 C 0.77409(16) 0.71981(13) 0.28551(5) 0.0171(2) Uani 1 1 d
O10 O 0.90469(13) 0.77364(12) 0.25450(3) 0.0249(2) Uani 1 1 d
C11 C 0.76333(18) 0.74576(14) 0.33654(5) 0.0171(2) Uani 1 1 d
H11 H 0.848(2) 0.8028(18) 0.3522(5) 0.017(4) Uiso 1 1 d
C11A C 0.62276(17) 0.68662(13) 0.36532(4) 0.0165(2) Uani 1 1 d
C12 C 0.61460(19) 0.71214(15) 0.42124(5) 0.0209(3) Uani 1 1 d
H12A H 0.674(2) 0.806(2) 0.4294(6) 0.024(4) Uiso 1 1 d
H12B H 0.681(3) 0.638(2) 0.4393(7) 0.033(5) Uiso 1 1 d
C13 C 0.41975(19) 0.71457(15) 0.43978(5) 0.0237(3) Uani 1 1 d
H13A H 0.412(2) 0.7118(19) 0.4759(6) 0.024(4) Uiso 1 1 d
H13B H 0.356(2) 0.806(2) 0.4280(6) 0.026(4) Uiso 1 1 d
C14 C 0.35124(17) 0.19557(14) 0.44960(4) 0.0177(2) Uani 1 1 d
O14 O 0.46981(13) 0.28613(11) 0.45222(4) 0.0253(2) Uani 1 1 d
C15 C 0.5275(2) 0.52957(19) 0.18667(5) 0.0268(3) Uani 1 1 d
H15A H 0.532(3) 0.426(2) 0.1977(7) 0.034(5) Uiso 1 1 d
H15B H 0.557(2) 0.5340(19) 0.1522(7) 0.028(4) Uiso 1 1 d
H15C H 0.412(3) 0.5684(19) 0.1927(6) 0.028(4) Uiso 1 1 d
O15 O 0.37384(16) 0.05544(10) 0.46178(4) 0.0283(2) Uani 1 1 d
H15 H 0.476(4) 0.042(3) 0.4772(9) 0.056(7) Uiso 1 1 d
C16 C 1.0417(3) 0.8622(2) 0.27663(6) 0.0395(4) Uani 1 1 d
H16A H 0.984(3) 0.952(2) 0.2905(7) 0.038(5) Uiso 1 1 d
H16B H 1.122(3) 0.884(3) 0.2490(8) 0.051(6) Uiso 1 1 d
H16C H 1.105(3) 0.803(2) 0.3028(7) 0.035(5) Uiso 1 1 d

loop_
_atom_site_aniso_label
_atom_site_aniso_U_11
_atom_site_aniso_U_22
_atom_site_aniso_U_33
_atom_site_aniso_U_23
_atom_site_aniso_U_13
_atom_site_aniso_U_12
C1 0.0214(6) 0.0139(5) 0.0202(6) -0.0006(5) 0.0048(5) 0.0013(5)
C1A 0.0182(6) 0.0149(5) 0.0162(5) 0.0004(4) 0.0035(5) 0.0016(5)
N1 0.0266(6) 0.0141(5) 0.0181(5) -0.0022(4) 0.0081(4) -0.0022(4)
O1 0.0324(5) 0.0216(5) 0.0202(5) -0.0054(4) 0.0112(4) -0.0059(4)
C2 0.0174(5) 0.0147(5) 0.0128(5) 0.0004(4) 0.0005(5) 0.0006(5)
C3 0.0186(6) 0.0171(6) 0.0204(6) -0.0030(5) -0.0016(5) 0.0000(5)
C4 0.0169(6) 0.0254(6) 0.0238(7) -0.0013(5) -0.0017(5) -0.0021(5)
C5 0.0173(6) 0.0305(7) 0.0236(6) 0.0036(5) -0.0025(5) 0.0030(5)
C6 0.0183(6) 0.0207(6) 0.0240(6) 0.0046(5) 0.0041(5) 0.0062(5)
C7 0.0177(6) 0.0177(6) 0.0141(6) 0.0008(5) 0.0016(5) 0.0023(5)
C7A 0.0208(6) 0.0176(5) 0.0154(5) -0.0006(4) 0.0041(5) 0.0026(5)
C8 0.0183(6) 0.0165(5) 0.0162(6) 0.0006(5) -0.0003(5) -0.0016(5)
C8A 0.0187(6) 0.0135(5) 0.0165(6) 0.0012(4) 0.0024(5) 0.0012(5)
C9 0.0185(6) 0.0157(5) 0.0145(5) 0.0014(4) -0.0002(5) 0.0017(5)
O9 0.0198(4) 0.0259(5) 0.0131(4) 0.0006(3) 0.0008(3) -0.0061(4)
C10 0.0163(5) 0.0167(6) 0.0182(6) 0.0027(5) 0.0022(5) -0.0014(5)
O10 0.0240(5) 0.0320(5) 0.0187(4) -0.0027(4) 0.0036(4) -0.0127(4)
C11 0.0178(5) 0.0156(5) 0.0178(6) -0.0019(4) -0.0013(5) -0.0007(5)
C11A 0.0203(6) 0.0136(5) 0.0156(5) 0.0000(4) 0.0013(5) 0.0025(5)
C12 0.0264(6) 0.0203(6) 0.0159(6) -0.0027(5) 0.0023(5) -0.0019(5)
C13 0.0310(7) 0.0175(6) 0.0225(6) -0.0056(5) 0.0095(5) -0.0045(6)
C14 0.0215(6) 0.0182(6) 0.0134(5) -0.0022(4) -0.0021(5) 0.0017(5)
O14 0.0212(4) 0.0268(5) 0.0280(5) 0.0056(4) -0.0058(4) -0.0041(4)
C15 0.0230(7) 0.0416(9) 0.0158(6) -0.0031(6) -0.0006(5) -0.0106(6)
O15 0.0302(6) 0.0164(5) 0.0383(6) -0.0011(4) -0.0173(5) 0.0028(4)
C16 0.0360(8) 0.0558(11) 0.0267(8) -0.0099(7) 0.0085(7) -0.0280(8)

loop_
_atom_type_symbol
_atom_type_description
_atom_type_scat_dispersion_real
_atom_type_scat_dispersion_imag
_atom_type_scat_source
C C 0.0033 0.0016 'International Tables Vol C Tables 4.2.6.8 and 6.1.1.4'
H H 0.0000 0.0000 'International Tables Vol C Tables 4.2.6.8 and 6.1.1.4'
N N 0.0061 0.0033 'International Tables Vol C Tables 4.2.6.8 and 6.1.1.4'
O O 0.0106 0.0060 'International Tables Vol C Tables 4.2.6.8 and 6.1.1.4'

loop_
_geom_angle_atom_site_label_1
_geom_angle_atom_site_label_2
_geom_angle_atom_site_label_3
_geom_angle
O1 C1 N1 124.44(12)
O1 C1 C1A 127.76(12)
N1 C1 C1A 107.74(10)
C7 C1A C1 101.83(10)
C7 C1A C2 115.57(10)
C1 C1A C2 111.36(10)
C7 C1A C6 111.70(10)
C1 C1A C6 107.42(10)
C2 C1A C6 108.57(10)
C1 N1 C7A 110.90(10)
C1 N1 C13 126.20(11)
C7A N1 C13 122.84(10)
C14 C2 C3 114.18(10)
C14 C2 C1A 111.72(10)
C3 C2 C1A 112.18(10)
C14 C2 H2 104.1(9)
C3 C2 H2 107.3(9)
C1A C2 H2 106.7(9)
C4 C3 C2 110.45(11)
C4 C3 H3A 109.1(10)
C2 C3 H3A 110.0(10)
C4 C3 H3B 110.1(9)
C2 C3 H3B 108.4(9)
H3A C3 H3B 108.8(13)
C5 C4 C3 110.61(11)
C5 C4 H4A 112.4(10)
C3 C4 H4A 109.3(11)
C5 C4 H4B 108.5(9)
C3 C4 H4B 110.2(9)
H4A C4 H4B 105.7(14)
C6 C5 C4 110.52(11)
C6 C5 H5A 109.8(10)
C4 C5 H5A 109.6(10)
C6 C5 H5B 110.0(10)
C4 C5 H5B 109.5(11)
H5A C5 H5B 107.5(14)
C5 C6 C1A 112.54(11)
C5 C6 H6A 108.9(10)
C1A C6 H6A 106.6(10)
C5 C6 H6B 109.0(10)
C1A C6 H6B 109.3(10)
H6A C6 H6B 110.5(14)
C7A C7 C1A 109.13(11)
C7A C7 H7 126.8(10)
C1A C7 H7 124.0(10)
C7 C7A N1 110.13(11)
C7 C7A C8A 132.98(11)
N1 C7A C8A 116.74(11)
C9 C8 C8A 120.45(11)
C9 C8 H8 119.2(9)
C8A C8 H8 120.3(9)
C11A C8A C8 120.16(11)
C11A C8A C7A 119.32(11)
C8 C8A C7A 120.44(11)
O9 C9 C8 125.21(11)
O9 C9 C10 115.08(11)
C8 C9 C10 119.70(11)
C9 O9 C15 116.30(10)
O10 C10 C11 125.22(11)
O10 C10 C9 115.25(10)
C11 C10 C9 119.53(11)
C10 O10 C16 117.12(11)
C10 C11 C11A 121.11(11)
C10 C11 H11 120.5(9)
C11A C11 H11 118.4(9)
C8A C11A C11 119.03(11)
C8A C11A C12 120.11(11)
C11 C11A C12 120.81(11)
C11A C12 C13 111.14(11)
C11A C12 H12A 109.5(9)
C13 C12 H12A 109.8(10)
C11A C12 H12B 111.5(11)
C13 C12 H12B 109.4(11)
H12A C12 H12B 105.4(14)
N1 C13 C12 109.20(11)
N1 C13 H13A 107.0(10)
C12 C13 H13A 112.3(10)
N1 C13 H13B 109.7(10)
C12 C13 H13B 110.8(10)
H13A C13 H13B 107.8(14)
O14 C14 O15 123.50(12)
O14 C14 C2 124.47(11)
O15 C14 C2 111.93(11)
O9 C15 H15A 111.4(11)
O9 C15 H15B 105.6(11)
H15A C15 H15B 108.7(15)
O9 C15 H15C 110.2(11)
H15A C15 H15C 109.8(16)
H15B C15 H15C 111.1(14)
C14 O15 H15 110.9(16)
O10 C16 H16A 108.4(12)
O10 C16 H16B 103.6(13)
H16A C16 H16B 112.2(18)
O10 C16 H16C 108.4(11)
H16A C16 H16C 112.5(15)
H16B C16 H16C 111.2(17)

loop_
_geom_bond_atom_site_label_1
_geom_bond_atom_site_label_2
_geom_bond_distance
C1 O1 1.2348(16)
C1 N1 1.3449(16)
C1 C1A 1.5321(17)
C1A C7 1.5134(17)
C1A C2 1.5423(16)
C1A C6 1.5514(17)
N1 C7A 1.4229(15)
N1 C13 1.4531(17)
C2 C14 1.5147(17)
C2 C3 1.5335(17)
C2 H2 0.965(14)
C3 C4 1.5275(18)
C3 H3A 1.010(17)
C3 H3B 1.013(16)
C4 C5 1.5271(19)
C4 H4A 0.981(18)
C4 H4B 0.963(16)
C5 C6 1.522(2)
C5 H5A 0.988(17)
C5 H5B 0.976(16)
C6 H6A 0.973(17)
C6 H6B 1.025(18)
C7 C7A 1.3386(18)
C7 H7 0.958(16)
C7A C8A 1.4602(17)
C8 C9 1.3810(17)
C8 C8A 1.4068(17)
C8 H8 0.933(16)
C8A C11A 1.3937(17)
C9 O9 1.3666(14)
C9 C10 1.4133(17)
O9 C15 1.4292(17)
C10 O10 1.3644(15)
C10 C11 1.3862(17)
O10 C16 1.4245(18)
C11 C11A 1.4016(17)
C11 H11 0.913(17)
C11A C12 1.5137(16)
C12 C13 1.5249(19)
C12 H12A 0.983(18)
C12 H12B 0.967(19)
C13 H13A 0.967(16)
C13 H13B 1.008(18)
C14 O14 1.2069(16)
C14 O15 1.3290(16)
C15 H15A 0.99(2)
C15 H15B 0.949(18)
C15 H15C 0.939(19)
O15 H15 0.87(3)
C16 H16A 0.99(2)
C16 H16B 0.97(2)
C16 H16C 1.00(2)

loop_
_geom_hbond_atom_site_label_D
_geom_hbond_atom_site_label_H
_geom_hbond_atom_site_label_A
_geom_hbond_distance_DH
_geom_hbond_distance_HA
_geom_hbond_distance_DA
_geom_hbond_angle_DHA
_geom_hbond_site_symmetry_A
O15 H15 O1 0.87(3) 1.74(3) 2.5975(14) 167(2) 4_556
